data_7015460
loop_
_publ_author_name
'Modrow, Antje'
'Zargarani, Dordaneh'
'Herges, Rainer'
'Stock, Norbert'

_publ_section_title
;
 The first porous MOF with photoswitchable linker molecules.
;
_journal_issue 16
_journal_name_full 'Dalton transactions (Cambridge, England : 2003)'
_journal_page_first 4217
_journal_page_last 4222
_journal_paper_doi 10.1039/c0dt01629b
_journal_volume 40
_journal_year 2011
_chemical_formula_sum 'C20 H12 N2 O4 Zn'
_chemical_formula_weight 409.73
_space_group_IT_number 15
_symmetry_cell_setting monoclinic
_symmetry_space_group_name_Hall '-C 2yc'
_symmetry_space_group_name_H-M 'C 1 2/c 1'
_atom_sites_solution_hydrogens geom
_atom_sites_solution_primary direct
_atom_sites_solution_secondary difmap
_audit_creation_method SHELXL-97
_cell_angle_alpha 90.00
_cell_angle_beta 111.66(3)
_cell_angle_gamma 90.00
_cell_formula_units_Z 8
_cell_length_a 19.060(4)
_cell_length_b 17.898(4)
_cell_length_c 13.932(3)
_cell_measurement_temperature 170
_cell_measurement_theta_max 52.0
_cell_measurement_theta_min 3.9
_cell_volume 4417.1(19)
_computing_structure_refinement 'SHELXL-97 (Sheldrick, 1997)'
_computing_structure_solution 'SHELXS-97 (Sheldrick, 1990)'
_diffrn_ambient_temperature 170
_diffrn_measured_fraction_theta_full 0.982
_diffrn_measured_fraction_theta_max 0.982
_diffrn_radiation_monochromator graphite
_diffrn_radiation_source 'fine-focus sealed tube'
_diffrn_radiation_type MoK\a
_diffrn_radiation_wavelength 0.71073
_diffrn_reflns_av_R_equivalents 0.0421
_diffrn_reflns_av_sigmaI/netI 0.0338
_diffrn_reflns_limit_h_max 23
_diffrn_reflns_limit_h_min -23
_diffrn_reflns_limit_k_max 21
_diffrn_reflns_limit_k_min -22
_diffrn_reflns_limit_l_max 17
_diffrn_reflns_limit_l_min -17
_diffrn_reflns_number 15528
_diffrn_reflns_theta_full 26.00
_diffrn_reflns_theta_max 26.00
_diffrn_reflns_theta_min 1.94
_exptl_absorpt_coefficient_mu 1.135
_exptl_absorpt_correction_T_max 0.8985
_exptl_absorpt_correction_T_min 0.7607
_exptl_absorpt_correction_type numerical
_exptl_crystal_colour orange
_exptl_crystal_density_diffrn 1.223
_exptl_crystal_density_method 'not measured'
_exptl_crystal_description rods
_exptl_crystal_F_000 1640
_exptl_crystal_size_max 0.12
_exptl_crystal_size_mid 0.07
_exptl_crystal_size_min 0.07
_refine_diff_density_max 1.128
_refine_diff_density_min -0.909
_refine_diff_density_rms 0.093
_refine_ls_extinction_method none
_refine_ls_goodness_of_fit_ref 0.967
_refine_ls_hydrogen_treatment mixed
_refine_ls_matrix_type full
_refine_ls_number_parameters 244
_refine_ls_number_reflns 4258
_refine_ls_number_restraints 0
_refine_ls_restrained_S_all 0.967
_refine_ls_R_factor_all 0.0545
_refine_ls_R_factor_gt 0.0418
_refine_ls_shift/su_max 0.000
_refine_ls_shift/su_mean 0.000
_refine_ls_structure_factor_coef Fsqd
_refine_ls_weighting_details 'calc w=1/[\s^2^(Fo^2^)+(0.1000P)^2^+0.0000P] where P=(Fo^2^+2Fc^2^)/3'
_refine_ls_weighting_scheme calc
_refine_ls_wR_factor_gt 0.1202
_refine_ls_wR_factor_ref 0.1288
_reflns_number_gt 3350
_reflns_number_total 4258
_reflns_threshold_expression >2sigma(I)
_cod_data_source_file c0dt01629b.txt
_cod_data_source_block ar246out
_cod_original_cell_volume 4417.1(15)
_cod_database_code 7015460

loop_
_symmetry_equiv_pos_as_xyz
'x, y, z'
'-x, y, -z+1/2'
'x+1/2, y+1/2, z'
'-x+1/2, y+1/2, -z+1/2'
'-x, -y, -z'
'x, -y, z-1/2'
'-x+1/2, -y+1/2, -z'
'x+1/2, -y+1/2, z-1/2'

loop_
_atom_site_label
_atom_site_type_symbol
_atom_site_fract_x
_atom_site_fract_y
_atom_site_fract_z
_atom_site_U_iso_or_equiv
_atom_site_adp_type
_atom_site_occupancy
_atom_site_symmetry_multiplicity
_atom_site_calc_flag
_atom_site_refinement_flags
_atom_site_disorder_assembly
_atom_site_disorder_group
Zn1 Zn 0.478174(16) 0.158706(16) 0.13754(2) 0.00751(14) Uani 1 1 d . . .
O4 O 0.06013(13) -0.26177(13) 0.19567(18) 0.0255(5) Uani 1 1 d . . .
O2 O 0.43780(13) 0.07909(13) 0.30881(18) 0.0235(5) Uani 1 1 d . . .
O3 O 0.10100(13) -0.26521(13) 0.36766(18) 0.0255(5) Uani 1 1 d . . .
O1 O 0.40379(13) 0.07584(13) 0.13725(18) 0.0238(5) Uani 1 1 d . . .
N1 N 0.48038(14) 0.16340(13) -0.0078(2) 0.0131(5) Uani 1 1 d . . .
C1 C 0.39722(16) 0.05653(16) 0.2205(2) 0.0154(6) Uani 1 1 d . . .
C2 C 0.33728(17) 0.00020(18) 0.2139(2) 0.0194(7) Uani 1 1 d . . .
C3 C 0.2833(2) -0.0221(2) 0.1174(3) 0.0326(9) Uani 1 1 d . . .
H3 H 0.2858 -0.0024 0.0570 0.039 Uiso 1 1 calc R . .
C4 C 0.2276(2) -0.0722(2) 0.1119(3) 0.0371(10) Uani 1 1 d . . .
H4 H 0.1922 -0.0855 0.0477 0.045 Uiso 1 1 calc R . .
C5 C 0.22323(19) -0.10422(19) 0.2032(3) 0.0230(7) Uani 1 1 d . . .
C6 C 0.16642(19) -0.15597(19) 0.1998(3) 0.0235(7) Uani 1 1 d . . .
H6 H 0.1306 -0.1701 0.1364 0.028 Uiso 1 1 calc R . .
C7 C 0.16360(17) -0.18575(16) 0.2895(2) 0.0160(6) Uani 1 1 d . . .
C8 C 0.21826(18) -0.16492(16) 0.3865(2) 0.0176(6) Uani 1 1 d . . .
H8 H 0.2161 -0.1852 0.4468 0.021 Uiso 1 1 calc R . .
C9 C 0.27411(17) -0.11531(17) 0.3920(2) 0.0182(6) Uani 1 1 d . . .
H9 H 0.3100 -0.1025 0.4560 0.022 Uiso 1 1 calc R . .
C10 C 0.27778(17) -0.08316(16) 0.3007(2) 0.0155(6) Uani 1 1 d . . .
C11 C 0.33378(16) -0.03021(17) 0.3034(2) 0.0167(6) Uani 1 1 d . . .
H11 H 0.3691 -0.0155 0.3669 0.020 Uiso 1 1 calc R . .
C12 C 0.10361(17) -0.24205(16) 0.2838(2) 0.0163(6) Uani 1 1 d . . .
N2 N 0.4789(3) 0.3055(3) -0.2035(4) 0.0205(11) Uani 0.50 1 d P . .
N3 N 0.4952(4) 0.3615(3) -0.1454(4) 0.0263(13) Uani 0.50 1 d P . .
C1C C 0.4876(4) 0.4307(4) -0.1992(6) 0.0297(16) Uiso 0.50 1 d P . 1
C2C C 0.5439(5) 0.4373(5) -0.1940(7) 0.0395(19) Uiso 0.50 1 d P . 1
C3C C 0.5477(6) 0.5073(5) -0.1468(8) 0.047(2) Uiso 0.50 1 d P B 1
C3CA C 0.5141(5) 0.4938(5) -0.1349(7) 0.0398(19) Uiso 0.50 1 d P B 2
C4C C 0.5149(4) 0.5666(4) -0.1979(5) 0.0720(16) Uiso 1 1 d . . .
H4C H 0.5118 0.6095 -0.1621 0.086 Uiso 1 1 calc R A 1
C1B C 0.5098(2) 0.1077(2) -0.0429(3) 0.0314(9) Uani 1 1 d . C .
H1B H 0.5262 0.0655 -0.0016 0.038 Uiso 1 1 calc R . .
C2B C 0.5172(2) 0.1090(2) -0.1369(3) 0.0320(9) Uani 1 1 d . C .
H2B H 0.5368 0.0676 -0.1589 0.038 Uiso 1 1 calc R . .
C3B C 0.4961(2) 0.17092(17) -0.1991(2) 0.0195(7) Uani 1 1 d . . .
C4B C 0.4863(4) 0.2364(3) -0.1492(5) 0.0155(12) Uiso 0.50 1 d P C 1
C4B2 C 0.4469(4) 0.2214(4) -0.1746(5) 0.0221(14) Uiso 0.50 1 d P C 2
C5B C 0.4419(4) 0.2152(3) -0.0768(5) 0.0162(12) Uiso 0.50 1 d P C 1
H5B H 0.3959 0.2356 -0.0815 0.019 Uiso 1 1 calc R C 1
C5B2 C 0.4769(4) 0.2302(3) -0.0557(5) 0.0119(11) Uiso 0.50 1 d P C 2
H5B2 H 0.4908 0.2755 -0.0213 0.014 Uiso 1 1 calc R C 2

loop_
_atom_site_aniso_label
_atom_site_aniso_U_11
_atom_site_aniso_U_22
_atom_site_aniso_U_33
_atom_site_aniso_U_23
_atom_site_aniso_U_13
_atom_site_aniso_U_12
Zn1 0.00935(19) 0.00868(19) 0.00654(19) 0.00008(11) 0.00533(13) -0.00010(12)
O4 0.0278(13) 0.0318(13) 0.0219(13) -0.0094(10) 0.0151(10) -0.0221(10)
O2 0.0264(12) 0.0281(12) 0.0172(12) -0.0070(9) 0.0095(10) -0.0197(10)
O3 0.0241(12) 0.0282(13) 0.0217(13) 0.0063(10) 0.0054(10) -0.0145(10)
O1 0.0226(12) 0.0288(12) 0.0182(12) 0.0051(9) 0.0054(10) -0.0130(10)
N1 0.0175(12) 0.0153(12) 0.0102(12) 0.0009(9) 0.0094(10) 0.0015(10)
C1 0.0130(13) 0.0148(14) 0.0195(16) 0.0012(12) 0.0074(12) -0.0024(11)
C12 0.0183(14) 0.0122(14) 0.0215(16) -0.0017(12) 0.0109(13) -0.0047(11)
C10 0.0150(14) 0.0143(14) 0.0155(15) 0.0008(11) 0.0037(12) -0.0049(11)
C6 0.0237(16) 0.0305(18) 0.0146(16) -0.0014(13) 0.0050(13) -0.0146(14)
C5 0.0249(16) 0.0297(17) 0.0130(16) -0.0018(13) 0.0052(13) -0.0148(14)
C8 0.0202(15) 0.0162(15) 0.0169(16) 0.0006(12) 0.0074(13) -0.0064(12)
C11 0.0140(13) 0.0193(15) 0.0149(15) -0.0015(12) 0.0031(11) -0.0073(12)
C7 0.0159(14) 0.0138(14) 0.0198(16) -0.0020(12) 0.0085(12) -0.0046(11)
C3B 0.0361(19) 0.0141(15) 0.0143(16) 0.0002(11) 0.0164(14) -0.0015(12)
C9 0.0169(15) 0.0215(16) 0.0145(16) -0.0004(12) 0.0039(12) -0.0067(12)
C1B 0.060(3) 0.0234(18) 0.0189(19) 0.0049(14) 0.0238(18) 0.0188(17)
N2 0.034(3) 0.017(3) 0.016(3) 0.005(2) 0.015(2) 0.003(2)
N3 0.045(4) 0.016(3) 0.021(3) -0.004(2) 0.017(3) -0.004(2)
C2 0.0177(15) 0.0228(16) 0.0162(16) 0.0010(12) 0.0044(12) -0.0111(12)
C3 0.0342(19) 0.046(2) 0.0146(16) 0.0027(16) 0.0050(14) -0.0264(18)
C4 0.044(2) 0.049(2) 0.0110(17) -0.0012(15) 0.0016(15) -0.0337(19)
C2B 0.058(3) 0.0266(19) 0.0171(18) 0.0035(14) 0.0210(18) 0.0197(17)

loop_
_atom_type_symbol
_atom_type_description
_atom_type_scat_dispersion_real
_atom_type_scat_dispersion_imag
_atom_type_scat_source
C C 0.0033 0.0016 'International Tables Vol C Tables 4.2.6.8 and 6.1.1.4'
H H 0.0000 0.0000 'International Tables Vol C Tables 4.2.6.8 and 6.1.1.4'
N N 0.0061 0.0033 'International Tables Vol C Tables 4.2.6.8 and 6.1.1.4'
O O 0.0106 0.0060 'International Tables Vol C Tables 4.2.6.8 and 6.1.1.4'
Zn Zn 0.2839 1.4301 'International Tables Vol C Tables 4.2.6.8 and 6.1.1.4'

loop_
_geom_angle_atom_site_label_1
_geom_angle_atom_site_label_2
_geom_angle_atom_site_label_3
_geom_angle
_geom_angle_site_symmetry_1
_geom_angle_site_symmetry_3
_geom_angle_publ_flag
O3 Zn1 N1 103.06(10) 4 . ?
O3 Zn1 O4 89.79(10) 4 3 ?
N1 Zn1 O4 94.11(10) . 3 ?
O3 Zn1 O1 88.89(11) 4 . ?
N1 Zn1 O1 107.16(10) . . ?
O4 Zn1 O1 158.43(10) 3 . ?
O3 Zn1 O2 161.74(10) 4 2_655 ?
N1 Zn1 O2 95.17(10) . 2_655 ?
O4 Zn1 O2 87.71(11) 3 2_655 ?
O1 Zn1 O2 86.84(10) . 2_655 ?
O3 Zn1 Zn1 87.23(7) 4 2_655 ?
N1 Zn1 Zn1 163.44(7) . 2_655 ?
O4 Zn1 Zn1 72.72(7) 3 2_655 ?
O1 Zn1 Zn1 85.72(7) . 2_655 ?
O2 Zn1 Zn1 74.75(7) 2_655 2_655 ?
C12 O4 Zn1 135.7(2) . 3_445 ?
C1 O2 Zn1 133.8(2) . 2_655 ?
C12 O3 Zn1 118.4(2) . 4_545 ?
C1 O1 Zn1 120.0(2) . . ?
C1B N1 C5B 116.8(4) . . ?
C1B N1 C5B2 115.7(3) . . ?
C5B N1 C5B2 29.0(3) . . ?
C1B N1 Zn1 120.1(2) . . ?
C5B N1 Zn1 122.2(3) . . ?
C5B2 N1 Zn1 120.5(3) . . ?
O2 C1 O1 125.4(3) . . ?
O2 C1 C2 117.2(3) . . ?
O1 C1 C2 117.4(3) . . ?
O4 C12 O3 125.4(3) . . ?
O4 C12 C7 117.1(3) . . ?
O3 C12 C7 117.5(3) . . ?
C11 C10 C9 122.2(3) . . ?
C11 C10 C5 118.6(3) . . ?
C9 C10 C5 119.2(3) . . ?
C7 C6 C5 120.6(3) . . ?
C6 C5 C10 119.1(3) . . ?
C6 C5 C4 122.0(3) . . ?
C10 C5 C4 118.9(3) . . ?
C9 C8 C7 120.5(3) . . ?
C2 C11 C10 121.7(3) . . ?
C6 C7 C8 120.1(3) . . ?
C6 C7 C12 119.7(3) . . ?
C8 C7 C12 120.2(3) . . ?
C2B C3B C4B 115.0(4) . . ?
C2B C3B C4B2 115.2(4) . . ?
C4B C3B C4B2 30.7(3) . . ?
C2B C3B C3B 119.6(2) . 2_654 ?
C4B C3B C3B 123.5(3) . 2_654 ?
C4B2 C3B C3B 122.3(4) . 2_654 ?
C8 C9 C10 120.5(3) . . ?
N1 C1B C2B 123.2(3) . . ?
N3 N2 C4B 113.4(5) . . ?
N3 N2 C4B2 124.8(5) . . ?
C4B N2 C4B2 25.4(3) . . ?
N3 N2 N2 113.8(4) . 2_654 ?
C4B N2 N2 114.1(4) . 2_654 ?
C4B2 N2 N2 118.0(3) . 2_654 ?
N2 N3 C1C 113.7(6) . . ?
N2 N3 C2C 112.2(5) . . ?
C1C N3 C2C 33.2(4) . . ?
C3C C4C C4C 121.0(6) . 2_654 ?
C3C C4C C3CA 28.6(5) . . ?
C4C C4C C3CA 120.9(4) 2_654 . ?
C2C C1C C2C 95.2(8) . 2_654 ?
C2C C1C N3 99.0(8) . . ?
C2C C1C N3 123.8(7) 2_654 . ?
C2C C1C C1C 56.8(6) . 2_654 ?
C2C C1C C1C 39.5(5) 2_654 2_654 ?
N3 C1C C1C 116.4(4) . 2_654 ?
C2C C1C C3C 52.8(7) . . ?
C2C C1C C3C 109.6(7) 2_654 . ?
N3 C1C C3C 122.2(6) . . ?
C1C C1C C3C 90.4(5) 2_654 . ?
C1C C2C C1C 83.7(8) . 2_654 ?
C1C C2C C3C 90.4(8) . . ?
C1C C2C C3C 120.3(8) 2_654 . ?
C1C C2C C2C 49.5(6) . 2_654 ?
C1C C2C C2C 35.3(4) 2_654 2_654 ?
C3C C2C C2C 105.9(6) . 2_654 ?
C1C C2C N3 47.8(6) . . ?
C1C C2C N3 104.2(6) 2_654 . ?
C3C C2C N3 114.7(7) . . ?
C2C C2C N3 83.7(5) 2_654 . ?
C4C C3C C2C 122.6(9) . . ?
C4C C3C C1C 107.4(7) . . ?
C2C C3C C1C 36.8(5) . . ?
C11 C2 C3 119.0(3) . . ?
C11 C2 C1 119.9(3) . . ?
C3 C2 C1 121.1(3) . . ?
C4 C3 C2 121.0(3) . . ?
C3 C4 C5 120.8(3) . . ?
C3B C4B N2 117.6(5) . . ?
C3B C4B C5B 108.3(5) . . ?
N2 C4B C5B 125.0(5) . . ?
C1B C2B C3B 120.5(3) . . ?
N1 C5B C4B 110.1(5) . . ?
C3B C4B2 C5B2 107.6(5) . . ?
C3B C4B2 N2 100.1(5) . . ?
C5B2 C4B2 N2 98.0(5) . . ?
N1 C5B2 C4B2 111.6(5) . . ?

loop_
_geom_bond_atom_site_label_1
_geom_bond_atom_site_label_2
_geom_bond_distance
_geom_bond_site_symmetry_2
_geom_bond_publ_flag
Zn1 O3 2.014(2) 4 ?
Zn1 N1 2.043(3) . ?
Zn1 O4 2.046(2) 3 ?
Zn1 O1 2.051(2) . ?
Zn1 O2 2.066(2) 2_655 ?
Zn1 Zn1 2.9301(9) 2_655 ?
O4 C12 1.252(4) . ?
O4 Zn1 2.046(2) 3_445 ?
O2 C1 1.254(4) . ?
O2 Zn1 2.066(2) 2_655 ?
O3 C12 1.257(4) . ?
O3 Zn1 2.014(2) 4_545 ?
O1 C1 1.260(4) . ?
N1 C1B 1.323(4) . ?
N1 C5B 1.342(7) . ?
N1 C5B2 1.358(6) . ?
C1 C2 1.501(4) . ?
C12 C7 1.504(4) . ?
C10 C11 1.418(4) . ?
C10 C9 1.421(4) . ?
C10 C5 1.424(4) . ?
C6 C7 1.378(4) . ?
C6 C5 1.412(4) . ?
C5 C4 1.425(5) . ?
C8 C9 1.366(4) . ?
C8 C7 1.418(4) . ?
C11 C2 1.383(4) . ?
C3B C2B 1.372(5) . ?
C3B C4B 1.410(7) . ?
C3B C4B2 1.431(7) . ?
C3B C3B 1.481(6) 2_654 ?
C1B C2B 1.370(5) . ?
N2 N3 1.253(8) . ?
N2 C4B 1.430(8) . ?
N2 C4B2 1.727(8) . ?
N2 N2 1.758(10) 2_654 ?
N3 C1C 1.428(9) . ?
N3 C2C 1.903(10) . ?
C4C C3C 1.302(11) . ?
C4C C4C 1.349(13) 2_654 ?
C4C C3CA 1.573(11) . ?
C1C C2C 1.055(10) . ?
C1C C2C 1.389(12) 2_654 ?
C1C C1C 1.649(15) 2_654 ?
C1C C3C 1.762(12) . ?
C2C C1C 1.389(12) 2_654 ?
C2C C3C 1.404(13) . ?
C2C C2C 1.818(17) 2_654 ?
C2 C3 1.415(4) . ?
C3 C4 1.371(5) . ?
C4B C5B 1.582(9) . ?
C4B2 C5B2 1.548(9) . ?

loop_
_geom_torsion_atom_site_label_1
_geom_torsion_atom_site_label_2
_geom_torsion_atom_site_label_3
_geom_torsion_atom_site_label_4
_geom_torsion
_geom_torsion_site_symmetry_1
_geom_torsion_site_symmetry_2
_geom_torsion_site_symmetry_3
_geom_torsion_site_symmetry_4
_geom_torsion_publ_flag
O3 Zn1 O1 C1 -83.4(2) 4 . . . ?
N1 Zn1 O1 C1 173.3(2) . . . . ?
O4 Zn1 O1 C1 3.2(4) 3 . . . ?
O2 Zn1 O1 C1 78.8(2) 2_655 . . . ?
Zn1 Zn1 O1 C1 3.9(2) 2_655 . . . ?
O3 Zn1 N1 C1B -161.1(3) 4 . . . ?
O4 Zn1 N1 C1B 108.2(3) 3 . . . ?
O1 Zn1 N1 C1B -68.2(3) . . . . ?
O2 Zn1 N1 C1B 20.1(3) 2_655 . . . ?
Zn1 Zn1 N1 C1B 71.6(4) 2_655 . . . ?
O3 Zn1 N1 C5B 7.5(4) 4 . . . ?
O4 Zn1 N1 C5B -83.2(4) 3 . . . ?
O1 Zn1 N1 C5B 100.5(4) . . . . ?
O2 Zn1 N1 C5B -171.3(4) 2_655 . . . ?
Zn1 Zn1 N1 C5B -119.7(4) 2_655 . . . ?
O3 Zn1 N1 C5B2 41.6(4) 4 . . . ?
O4 Zn1 N1 C5B2 -49.2(4) 3 . . . ?
O1 Zn1 N1 C5B2 134.5(4) . . . . ?
O2 Zn1 N1 C5B2 -137.2(4) 2_655 . . . ?
Zn1 Zn1 N1 C5B2 -85.7(4) 2_655 . . . ?
Zn1 O2 C1 O1 6.4(5) 2_655 . . . ?
Zn1 O2 C1 C2 -175.5(2) 2_655 . . . ?
Zn1 O1 C1 O2 -6.9(4) . . . . ?
Zn1 O1 C1 C2 175.0(2) . . . . ?
Zn1 O4 C12 O3 -8.4(5) 3_445 . . . ?
Zn1 O4 C12 C7 171.9(2) 3_445 . . . ?
Zn1 O3 C12 O4 0.8(4) 4_545 . . . ?
Zn1 O3 C12 C7 -179.5(2) 4_545 . . . ?
C7 C6 C5 C10 0.1(5) . . . . ?
C7 C6 C5 C4 -179.8(4) . . . . ?
C11 C10 C5 C6 -178.9(3) . . . . ?
C9 C10 C5 C6 0.6(5) . . . . ?
C11 C10 C5 C4 0.9(5) . . . . ?
C9 C10 C5 C4 -179.5(3) . . . . ?
C9 C10 C11 C2 179.4(3) . . . . ?
C5 C10 C11 C2 -1.1(5) . . . . ?
C5 C6 C7 C8 -0.4(5) . . . . ?
C5 C6 C7 C12 -178.7(3) . . . . ?
C9 C8 C7 C6 0.0(5) . . . . ?
C9 C8 C7 C12 178.3(3) . . . . ?
O4 C12 C7 C6 2.9(4) . . . . ?
O3 C12 C7 C6 -176.9(3) . . . . ?
O4 C12 C7 C8 -175.4(3) . . . . ?
O3 C12 C7 C8 4.9(4) . . . . ?
C7 C8 C9 C10 0.7(5) . . . . ?
C11 C10 C9 C8 178.5(3) . . . . ?
C5 C10 C9 C8 -1.0(5) . . . . ?
C5B N1 C1B C2B 14.8(7) . . . . ?
C5B2 N1 C1B C2B -17.6(6) . . . . ?
Zn1 N1 C1B C2B -176.0(3) . . . . ?
C4B N2 N3 C1C -179.7(6) . . . . ?
C4B2 N2 N3 C1C -153.6(6) . . . . ?
N2 N2 N3 C1C 47.7(8) 2_654 . . . ?
C4B N2 N3 C2C 144.2(5) . . . . ?
C4B2 N2 N3 C2C 170.3(5) . . . . ?
N2 N2 N3 C2C 11.7(8) 2_654 . . . ?
N2 N3 C1C C2C -94.7(9) . . . . ?
N2 N3 C1C C2C 7.8(11) . . . 2_654 ?
C2C N3 C1C C2C 102.5(10) . . . 2_654 ?
N2 N3 C1C C1C -37.4(10) . . . 2_654 ?
C2C N3 C1C C1C 57.3(8) . . . 2_654 ?
N2 N3 C1C C3C -146.2(7) . . . . ?
C2C N3 C1C C3C -51.5(7) . . . . ?
C2C C1C C2C C1C -9.7(10) 2_654 . . 2_654 ?
N3 C1C C2C C1C 115.7(5) . . . 2_654 ?
C3C C1C C2C C1C -120.4(8) . . . 2_654 ?
C2C C1C C2C C3C 110.7(6) 2_654 . . . ?
N3 C1C C2C C3C -123.8(7) . . . . ?
C1C C1C C2C C3C 120.4(8) 2_654 . . . ?
N3 C1C C2C C2C 125.4(8) . . . 2_654 ?
C1C C1C C2C C2C 9.7(10) 2_654 . . 2_654 ?
C3C C1C C2C C2C -110.7(6) . . . 2_654 ?
C2C C1C C2C N3 -125.4(8) 2_654 . . . ?
C1C C1C C2C N3 -115.7(5) 2_654 . . . ?
C3C C1C C2C N3 123.8(7) . . . . ?
N2 N3 C2C C1C 99.8(9) . . . . ?
N2 N3 C2C C1C 32.3(8) . . . 2_654 ?
C1C N3 C2C C1C -67.5(7) . . . 2_654 ?
N2 N3 C2C C3C 165.8(7) . . . . ?
C1C N3 C2C C3C 66.1(9) . . . . ?
N2 N3 C2C C2C 61.2(6) . . . 2_654 ?
C1C N3 C2C C2C -38.6(7) . . . 2_654 ?
C4C C4C C3C C2C -10.5(15) 2_654 . . . ?
C3CA C4C C3C C2C 88.1(14) . . . . ?
C4C C4C C3C C1C -47.7(12) 2_654 . . . ?
C3CA C4C C3C C1C 50.9(10) . . . . ?
C1C C2C C3C C4C -74.7(11) . . . . ?
C1C C2C C3C C4C 8.2(15) 2_654 . . . ?
C2C C2C C3C C4C -27.0(13) 2_654 . . . ?
N3 C2C C3C C4C -117.4(10) . . . . ?
C1C C2C C3C C1C 83.0(10) 2_654 . . . ?
C2C C2C C3C C1C 47.7(7) 2_654 . . . ?
N3 C2C C3C C1C -42.6(6) . . . . ?
C2C C1C C3C C4C 121.6(10) . . . . ?
C2C C1C C3C C4C 40.3(10) 2_654 . . . ?
N3 C1C C3C C4C -162.6(7) . . . . ?
C1C C1C C3C C4C 75.5(8) 2_654 . . . ?
C2C C1C C3C C2C -81.4(8) 2_654 . . . ?
N3 C1C C3C C2C 75.8(9) . . . . ?
C1C C1C C3C C2C -46.2(7) 2_654 . . . ?
C10 C11 C2 C3 0.2(5) . . . . ?
C10 C11 C2 C1 179.5(3) . . . . ?
O2 C1 C2 C11 -6.6(5) . . . . ?
O1 C1 C2 C11 171.7(3) . . . . ?
O2 C1 C2 C3 172.7(3) . . . . ?
O1 C1 C2 C3 -9.0(5) . . . . ?
C11 C2 C3 C4 0.9(6) . . . . ?
C1 C2 C3 C4 -178.4(4) . . . . ?
C2 C3 C4 C5 -1.0(7) . . . . ?
C6 C5 C4 C3 180.0(4) . . . . ?
C10 C5 C4 C3 0.1(6) . . . . ?
C2B C3B C4B N2 168.0(5) . . . . ?
C4B2 C3B C4B N2 -94.2(9) . . . . ?
C3B C3B C4B N2 4.0(8) 2_654 . . . ?
C2B C3B C4B C5B -43.3(6) . . . . ?
C4B2 C3B C4B C5B 54.5(7) . . . . ?
C3B C3B C4B C5B 152.7(5) 2_654 . . . ?
N3 N2 C4B C3B -157.8(6) . . . . ?
C4B2 N2 C4B C3B 79.5(9) . . . . ?
N2 N2 C4B C3B -25.3(9) 2_654 . . . ?
N3 N2 C4B C5B 59.3(9) . . . . ?
C4B2 N2 C4B C5B -63.4(8) . . . . ?
N2 N2 C4B C5B -168.3(6) 2_654 . . . ?
N1 C1B C2B C3B 2.1(7) . . . . ?
C4B C3B C2B C1B 16.0(6) . . . . ?
C4B2 C3B C2B C1B -18.0(6) . . . . ?
C3B C3B C2B C1B -179.4(4) 2_654 . . . ?
C1B N1 C5B C4B -43.6(6) . . . . ?
C5B2 N1 C5B C4B 51.6(7) . . . . ?
Zn1 N1 C5B C4B 147.4(3) . . . . ?
C3B C4B C5B N1 58.6(6) . . . . ?
N2 C4B C5B N1 -155.7(6) . . . . ?
C2B C3B C4B2 C5B2 43.2(6) . . . . ?
C4B C3B C4B2 C5B2 -53.7(7) . . . . ?
C3B C3B C4B2 C5B2 -156.0(4) 2_654 . . . ?
C2B C3B C4B2 N2 145.0(4) . . . . ?
C4B C3B C4B2 N2 48.0(7) . . . . ?
C3B C3B C4B2 N2 -54.2(6) 2_654 . . . ?
N3 N2 C4B2 C3B -131.0(6) . . . . ?
C4B N2 C4B2 C3B -60.7(8) . . . . ?
N2 N2 C4B2 C3B 26.9(7) 2_654 . . . ?
N3 N2 C4B2 C5B2 -21.4(8) . . . . ?
C4B N2 C4B2 C5B2 48.9(7) . . . . ?
N2 N2 C4B2 C5B2 136.5(6) 2_654 . . . ?
C1B N1 C5B2 C4B2 45.1(6) . . . . ?
C5B N1 C5B2 C4B2 -54.3(8) . . . . ?
Zn1 N1 C5B2 C4B2 -156.6(4) . . . . ?
C3B C4B2 C5B2 N1 -58.1(6) . . . . ?
N2 C4B2 C5B2 N1 -161.4(4) . . . . ?
